data_7126937
loop_
_publ_author_name
'Ramirez Y Medina, Isabel-Maria'
'Rohdenburg, Markus'
'Lork, Enno'
'Staubitz, Anne'

_publ_section_title
;
 Aggregation induced emission - emissive stannoles in the solid state.
;
_journal_issue 68
_journal_name_full 'Chemical communications (Cambridge, England)'
_journal_page_first 9775
_journal_page_last 9778
_journal_paper_doi 10.1039/d0cc04525j
_journal_volume 56
_journal_year 2020
_chemical_formula_moiety 'C26 H12 F10 S2 Sn'
_chemical_formula_sum 'C26 H12 F10 S2 Sn'
_chemical_formula_weight 697.17
_space_group_crystal_system monoclinic
_space_group_IT_number 4
_space_group_name_Hall 'P 2yb'
_space_group_name_H-M_alt 'P 1 21 1'
_atom_sites_solution_hydrogens geom
_atom_sites_solution_primary dual
_audit_creation_date 2020-02-07
_audit_creation_method
;
Olex2 1.3
(compiled Nov 21 2019 18:26:39 for OlexSys, GUI svn.r6003)
;
_audit_update_record
;
2020-04-23 deposited with the CCDC.	2020-07-16 downloaded from the CCDC.
;
_cell_angle_alpha 90
_cell_angle_beta 98.1820(10)
_cell_angle_gamma 90
_cell_formula_units_Z 2
_cell_length_a 8.2617(3)
_cell_length_b 14.3435(6)
_cell_length_c 10.6028(4)
_cell_measurement_reflns_used 9626
_cell_measurement_temperature 100.0
_cell_measurement_theta_max 30.57
_cell_measurement_theta_min 2.40
_cell_volume 1243.66(8)
_computing_molecular_graphics 'Olex2 1.3 (Dolomanov et al., 2009)'
_computing_publication_material 'Olex2 1.3 (Dolomanov et al., 2009)'
_computing_structure_refinement 'XL  (Sheldrick, 2008)'
_computing_structure_solution 'SHELXT 2014/5 (Sheldrick, 2014)'
_diffrn_ambient_temperature 100.0
_diffrn_detector 'Bruker PHOTON area detector'
_diffrn_detector_area_resol_mean 10.42
_diffrn_detector_type 'CMOS area detector'
_diffrn_measured_fraction_theta_full 0.999
_diffrn_measured_fraction_theta_max 0.998
_diffrn_measurement_device 'three-circle diffractometer'
_diffrn_measurement_device_type 'Bruker D8 Venture CMOS'
_diffrn_measurement_method '\w and \f scans'
_diffrn_radiation_monochromator 'mirror optics'
_diffrn_radiation_probe x-ray
_diffrn_radiation_type MoK\a
_diffrn_radiation_wavelength 0.71073
_diffrn_reflns_av_R_equivalents 0.0331
_diffrn_reflns_av_unetI/netI 0.0317
_diffrn_reflns_Laue_measured_fraction_full 0.999
_diffrn_reflns_Laue_measured_fraction_max 0.998
_diffrn_reflns_limit_h_max 11
_diffrn_reflns_limit_h_min -11
_diffrn_reflns_limit_k_max 20
_diffrn_reflns_limit_k_min -20
_diffrn_reflns_limit_l_max 15
_diffrn_reflns_limit_l_min -15
_diffrn_reflns_number 29066
_diffrn_reflns_point_group_measured_fraction_full 0.998
_diffrn_reflns_point_group_measured_fraction_max 0.997
_diffrn_reflns_theta_full 25.242
_diffrn_reflns_theta_max 30.566
_diffrn_reflns_theta_min 2.405
_diffrn_source 'microfocus sealed X-ray tube'
_diffrn_source_current 1.0
_diffrn_source_power 0.05
_diffrn_source_type 'Incoatec I\ms'
_diffrn_source_voltage 50.0
_diffrn_standards_number 0
_exptl_absorpt_coefficient_mu 1.286
_exptl_absorpt_correction_T_max 0.7461
_exptl_absorpt_correction_T_min 0.6017
_exptl_absorpt_correction_type multi-scan
_exptl_absorpt_process_details
'SADABS-2016/2 (Bruker,2016/2) was used for absorption correction. wR2(int) was 0.1399 before and 0.0607 after correction. The Ratio of minimum to maximum transmission is 0.8065. The \l/2 correction factor is Not present.'
_exptl_crystal_colour yellow
_exptl_crystal_colour_primary yellow
_exptl_crystal_density_diffrn 1.862
_exptl_crystal_description plate
_exptl_crystal_F_000 680
_exptl_crystal_size_max 0.4
_exptl_crystal_size_mid 0.1
_exptl_crystal_size_min 0.1
_refine_diff_density_max 0.506
_refine_diff_density_min -0.267
_refine_diff_density_rms 0.063
_refine_ls_abs_structure_details
;
 Flack x determined using 3455 quotients [(I+)-(I-)]/[(I+)+(I-)]
 (Parsons, Flack and Wagner, Acta Cryst. B69 (2013) 249-259).
;
_refine_ls_abs_structure_Flack -0.016(5)
_refine_ls_extinction_coef 0.0062(6)
_refine_ls_extinction_expression Fc^*^=kFc[1+0.001xFc^2^\l^3^/sin(2\q)]^-1/4^
_refine_ls_extinction_method 'SHELXL-2018/3 (Sheldrick 2018)'
_refine_ls_goodness_of_fit_ref 1.053
_refine_ls_hydrogen_treatment constr
_refine_ls_matrix_type full
_refine_ls_number_parameters 362
_refine_ls_number_reflns 7610
_refine_ls_number_restraints 1
_refine_ls_restrained_S_all 1.052
_refine_ls_R_factor_all 0.0181
_refine_ls_R_factor_gt 0.0171
_refine_ls_shift/su_max 0.003
_refine_ls_shift/su_mean 0.000
_refine_ls_structure_factor_coef Fsqd
_refine_ls_weighting_details 'w=1/[\s^2^(Fo^2^)+(0.0109P)^2^+0.1155P] where P=(Fo^2^+2Fc^2^)/3'
_refine_ls_weighting_scheme calc
_refine_ls_wR_factor_gt 0.0399
_refine_ls_wR_factor_ref 0.0402
_reflns_Friedel_coverage 0.926
_reflns_Friedel_fraction_full 0.996
_reflns_Friedel_fraction_max 0.995
_reflns_number_gt 7404
_reflns_number_total 7610
_reflns_threshold_expression 'I > 2\s(I)'
_cod_data_source_file d0cc04525j2.cif
_cod_data_source_block ramirezi181123_0m
_cod_depositor_comments 'Adding full bibliography for 7126937--7126940.cif.'
_cod_database_code 7126937
_shelx_shelxl_version_number 2018/3
_shelx_space_group_comment
;
The symmetry employed for this shelxl refinement is uniquely defined
by the following loop, which should always be used as a source of
symmetry information in preference to the above space-group names.
They are only intended as comments.
;
_shelx_estimated_absorpt_t_max 0.882
_shelx_estimated_absorpt_t_min 0.627
_olex2_refinement_description
;
1. Fixed Uiso
 At 1.2 times of:
  All C(H) groups, All C(H,H) groups
 At 1.5 times of:
  All C(H,H,H) groups
2. Others
 Fixed Sof: S2(0.9) S2*(0.1) H43(0.9) H43A(0.1) H42A(0.1) H42(0.9) C41(0.9)
 H41(0.9) C41*(0.1) H41*(0.1)
 Fixed Uiso: C41*(0.011)
3.a Aromatic/amide H refined with riding coordinates:
 C11(H11), C43(H43), C43(H43A), C12(H12), C13(H13), C42(H42A), C42(H42),
 C41(H41), C41*(H41*)
3.b Idealised Me refined as rotating group:
 C5(H5A,H5B,H5C), C6(H6A,H6B,H6C)
;
_olex2_submission_special_instructions 'No special instructions were received'

loop_
_space_group_symop_operation_xyz
'x, y, z'
'-x, y+1/2, -z'

loop_
_atom_site_label
_atom_site_type_symbol
_atom_site_fract_x
_atom_site_fract_y
_atom_site_fract_z
_atom_site_U_iso_or_equiv
_atom_site_adp_type
_atom_site_occupancy
_atom_site_site_symmetry_order
_atom_site_calc_flag
_atom_site_refinement_flags_posn
_atom_site_refinement_flags_adp
_atom_site_refinement_flags_occupancy
_atom_site_disorder_assembly
_atom_site_disorder_group
Sn1 Sn 0.26943(2) 0.57623(2) 1.06254(2) 0.01224(4) Uani 1 1 d . . . . .
S2 S 0.70087(10) 0.44500(6) 0.85767(7) 0.01720(16) Uani 0.9 1 d . . P A 1
S1 S -0.19909(7) 0.68140(4) 0.76549(5) 0.01676(11) Uani 1 1 d . . . . .
F6 F 0.44486(19) 0.62561(10) 0.61141(15) 0.0171(3) Uani 1 1 d . . . . .
F3 F -0.16360(18) 0.59907(11) 0.29007(12) 0.0263(4) Uani 1 1 d . . . . .
F5 F -0.01939(17) 0.43086(9) 0.66835(13) 0.0177(3) Uani 1 1 d . . . . .
F10 F 0.29348(17) 0.33201(9) 0.75715(12) 0.0165(3) Uani 1 1 d . . . . .
F4 F -0.17139(18) 0.43882(10) 0.42594(13) 0.0234(3) Uani 1 1 d . . . . .
F7 F 0.53211(18) 0.54438(10) 0.40247(13) 0.0210(3) Uani 1 1 d . . . . .
F9 F 0.37862(19) 0.25133(9) 0.54757(13) 0.0214(3) Uani 1 1 d . . . . .
F1 F 0.16157(19) 0.74038(9) 0.63634(13) 0.0227(3) Uani 1 1 d . . . . .
F2 F 0.0065(2) 0.74820(11) 0.39501(14) 0.0304(4) Uani 1 1 d . . . . .
F8 F 0.50320(19) 0.35668(10) 0.37085(13) 0.0231(3) Uani 1 1 d . . . . .
C1 C 0.1018(3) 0.61243(15) 0.89495(19) 0.0123(4) Uani 1 1 d . . . . .
S2* S 0.6157(19) 0.4150(9) 1.1035(12) 0.015(3) Uiso 0.1 1 d . . P A 2
C31 C 0.4306(3) 0.53283(16) 0.5995(2) 0.0124(4) Uani 1 1 d . . . . .
C30 C 0.3704(3) 0.48166(14) 0.69318(19) 0.0110(4) Uani 1 1 d . . . . .
C4 C 0.4058(3) 0.51200(15) 0.9280(2) 0.0128(4) Uani 1 1 d . . . . .
C10 C -0.0531(3) 0.65818(14) 0.8977(2) 0.0130(4) Uani 1 1 d . . . . .
C35 C 0.3539(3) 0.38595(14) 0.67199(19) 0.0125(4) Uani 1 1 d . . . . .
C20 C 0.0765(2) 0.58465(18) 0.65945(17) 0.0109(4) Uani 1 1 d . . . . .
C11 C -0.1135(3) 0.68649(18) 1.0057(2) 0.0198(5) Uani 1 1 d . . . . .
H11 H -0.053102 0.680952 1.088556 0.024 Uiso 1 1 calc R U . . .
C40 C 0.5602(3) 0.46392(15) 0.9605(2) 0.0135(4) Uani 1 1 d . . . . .
C33 C 0.4607(3) 0.39685(16) 0.4753(2) 0.0153(4) Uani 1 1 d . . . . .
C32 C 0.4756(3) 0.49213(16) 0.4918(2) 0.0150(4) Uani 1 1 d . . . . .
C23 C -0.0854(3) 0.59447(15) 0.40989(19) 0.0170(5) Uani 1 1 d . . . . .
C22 C 0.0007(3) 0.66998(16) 0.4629(2) 0.0179(4) Uani 1 1 d . . . . .
C2 C 0.1640(2) 0.5770(2) 0.79333(16) 0.0108(3) Uani 1 1 d . . . . .
C43 C 0.8330(3) 0.39088(17) 0.9698(2) 0.0223(5) Uani 1 1 d . . . . .
H43 H 0.936413 0.367679 0.955102 0.027 Uiso 0.9 1 calc R U P A 1
H43A H 0.929654 0.366985 0.942725 0.027 Uiso 0.1 1 calc R U P A 2
C21 C 0.0798(3) 0.66469(15) 0.5865(2) 0.0143(4) Uani 1 1 d . . . . .
C24 C -0.0914(3) 0.51339(15) 0.4783(2) 0.0146(4) Uani 1 1 d . . . . .
C3 C 0.3201(3) 0.52434(13) 0.80985(19) 0.0110(4) Uani 1 1 d . . . . .
C12 C -0.2725(3) 0.72447(19) 0.9834(2) 0.0225(5) Uani 1 1 d . . . . .
H12 H -0.329851 0.746788 1.048878 0.027 Uiso 1 1 calc R U . . .
C5 C 0.1732(3) 0.48160(18) 1.1891(2) 0.0216(5) Uani 1 1 d . . . . .
H5A H 0.219697 0.496037 1.277217 0.032 Uiso 1 1 calc R U . . .
H5B H 0.201825 0.417578 1.168813 0.032 Uiso 1 1 calc R U . . .
H5C H 0.053923 0.487866 1.179386 0.032 Uiso 1 1 calc R U . . .
C34 C 0.3979(3) 0.34335(15) 0.5652(2) 0.0148(4) Uani 1 1 d . . . . .
C6 C 0.3851(3) 0.68989(16) 1.1678(2) 0.0213(5) Uani 1 1 d . . . . .
H6A H 0.318406 0.709645 1.232401 0.032 Uiso 1 1 calc R U . . .
H6B H 0.396973 0.741944 1.109964 0.032 Uiso 1 1 calc R U . . .
H6C H 0.493331 0.670512 1.209644 0.032 Uiso 1 1 calc R U . . .
C25 C -0.0115(3) 0.50972(14) 0.6021(2) 0.0117(4) Uani 1 1 d . . . . .
C13 C -0.3343(3) 0.72551(18) 0.8579(2) 0.0176(5) Uani 1 1 d . . . . .
H13 H -0.440133 0.748063 0.825215 0.021 Uiso 1 1 calc R U . . .
C42 C 0.7762(3) 0.38393(19) 1.0834(3) 0.0254(5) Uani 1 1 d . . . . .
H42A H 0.845571 0.357246 1.153247 0.030 Uiso 0.1 1 calc R U P A 2
H42 H 0.833830 0.353510 1.155819 0.030 Uiso 0.9 1 calc R U P A 1
C41 C 0.6202(7) 0.4273(4) 1.0823(5) 0.0177(9) Uani 0.9 1 d . . P A 1
H41 H 0.563927 0.431168 1.154270 0.021 Uiso 0.9 1 calc R U P A 1
C41* C 0.679(4) 0.455(2) 0.892(3) 0.011 Uiso 0.1 1 d . U P A 2
H41* H 0.679216 0.480950 0.809167 0.013 Uiso 0.1 1 calc R U P A 2

loop_
_atom_site_aniso_label
_atom_site_aniso_U_11
_atom_site_aniso_U_22
_atom_site_aniso_U_33
_atom_site_aniso_U_23
_atom_site_aniso_U_13
_atom_site_aniso_U_12
Sn1 0.01494(7) 0.01407(6) 0.00726(6) -0.00053(6) 0.00009(4) -0.00055(7)
S2 0.0149(3) 0.0197(3) 0.0171(4) 0.0012(3) 0.0026(3) 0.0018(3)
S1 0.0184(3) 0.0202(2) 0.0115(2) 0.00059(19) 0.0012(2) 0.0072(2)
F6 0.0221(8) 0.0105(6) 0.0184(7) 0.0018(5) 0.0020(6) -0.0030(6)
F3 0.0280(7) 0.0388(10) 0.0098(5) 0.0018(5) -0.0055(5) 0.0036(6)
F5 0.0220(7) 0.0104(6) 0.0199(6) 0.0039(5) 0.0007(5) -0.0022(5)
F10 0.0231(7) 0.0123(6) 0.0150(6) 0.0041(5) 0.0055(5) -0.0009(5)
F4 0.0254(7) 0.0186(6) 0.0228(7) -0.0092(5) -0.0078(6) -0.0014(6)
F7 0.0248(7) 0.0255(6) 0.0144(6) 0.0056(5) 0.0084(6) -0.0018(5)
F9 0.0320(8) 0.0105(6) 0.0214(7) -0.0049(5) 0.0031(6) 0.0005(6)
F1 0.0301(8) 0.0115(6) 0.0247(7) 0.0018(5) -0.0026(6) -0.0064(6)
F2 0.0398(10) 0.0249(8) 0.0245(7) 0.0175(6) -0.0027(7) -0.0028(7)
F8 0.0310(8) 0.0261(7) 0.0137(6) -0.0070(5) 0.0082(6) 0.0015(6)
C1 0.0154(10) 0.0121(8) 0.0090(9) -0.0005(7) 0.0003(8) -0.0015(8)
C31 0.0122(11) 0.0120(10) 0.0127(10) 0.0001(8) 0.0001(8) -0.0006(8)
C30 0.0119(9) 0.0119(9) 0.0086(8) 0.0000(7) -0.0007(7) 0.0012(7)
C4 0.0157(10) 0.0125(8) 0.0100(9) 0.0003(7) 0.0012(8) -0.0006(8)
C10 0.0158(10) 0.0113(9) 0.0113(9) -0.0008(7) -0.0003(8) -0.0012(8)
C35 0.0137(10) 0.0123(9) 0.0110(9) 0.0015(7) 0.0000(8) 0.0000(8)
C20 0.0124(8) 0.0116(9) 0.0090(7) -0.0018(8) 0.0021(6) 0.0004(9)
C11 0.0180(11) 0.0285(12) 0.0132(10) -0.0033(9) 0.0028(9) 0.0003(9)
C40 0.0148(10) 0.0137(9) 0.0113(9) 0.0008(7) -0.0005(8) -0.0012(8)
C33 0.0158(10) 0.0208(11) 0.0091(9) -0.0032(8) 0.0008(8) 0.0024(8)
C32 0.0147(10) 0.0195(10) 0.0106(9) 0.0036(8) 0.0015(8) 0.0000(8)
C23 0.0174(10) 0.0246(14) 0.0083(8) 0.0012(8) -0.0008(7) 0.0053(8)
C22 0.0213(11) 0.0178(10) 0.0145(10) 0.0080(8) 0.0021(9) 0.0028(9)
C2 0.0136(8) 0.0091(7) 0.0090(7) 0.0003(11) -0.0004(6) -0.0003(11)
C43 0.0144(11) 0.0201(11) 0.0305(13) -0.0022(10) -0.0031(10) 0.0008(9)
C21 0.0177(11) 0.0121(9) 0.0128(9) -0.0004(8) 0.0012(8) -0.0002(8)
C24 0.0139(10) 0.0154(9) 0.0135(10) -0.0046(8) -0.0011(8) 0.0003(8)
C3 0.0128(10) 0.0101(9) 0.0100(9) 0.0001(7) 0.0014(7) 0.0005(7)
C12 0.0200(12) 0.0298(13) 0.0195(11) -0.0062(10) 0.0087(9) 0.0002(10)
C5 0.0221(12) 0.0267(12) 0.0160(10) 0.0067(9) 0.0026(9) -0.0044(10)
C34 0.0181(10) 0.0114(9) 0.0144(10) -0.0016(7) -0.0001(8) 0.0017(8)
C6 0.0262(13) 0.0188(11) 0.0175(11) -0.0035(9) -0.0013(9) -0.0042(9)
C25 0.0136(10) 0.0101(8) 0.0117(9) 0.0012(7) 0.0032(8) 0.0023(8)
C13 0.0170(12) 0.0184(11) 0.0179(12) -0.0005(9) 0.0037(9) -0.0001(9)
C42 0.0233(13) 0.0249(12) 0.0246(12) 0.0081(10) -0.0081(10) -0.0016(10)
C41 0.0122(15) 0.024(2) 0.017(2) 0.0012(16) 0.0000(15) -0.0027(14)

loop_
_atom_type_symbol
_atom_type_description
_atom_type_scat_dispersion_real
_atom_type_scat_dispersion_imag
_atom_type_scat_source
C C 0.0033 0.0016 'International Tables Vol C Tables 4.2.6.8 and 6.1.1.4'
H H 0.0000 0.0000 'International Tables Vol C Tables 4.2.6.8 and 6.1.1.4'
F F 0.0171 0.0103 'International Tables Vol C Tables 4.2.6.8 and 6.1.1.4'
S S 0.1246 0.1234 'International Tables Vol C Tables 4.2.6.8 and 6.1.1.4'
Sn Sn -0.6537 1.4246 'International Tables Vol C Tables 4.2.6.8 and 6.1.1.4'

loop_
_geom_angle_atom_site_label_1
_geom_angle_atom_site_label_2
_geom_angle_atom_site_label_3
_geom_angle
_geom_angle_site_symmetry_1
_geom_angle_site_symmetry_3
_geom_angle_publ_flag
C4 Sn1 C1 83.81(8) . . ?
C5 Sn1 C1 114.67(9) . . ?
C5 Sn1 C4 114.93(9) . . ?
C6 Sn1 C1 115.88(9) . . ?
C6 Sn1 C4 116.03(9) . . ?
C6 Sn1 C5 109.67(10) . . ?
C43 S2 C40 93.08(12) . . ?
C13 S1 C10 92.50(12) . . ?
C10 C1 Sn1 124.12(15) . . ?
C2 C1 Sn1 107.03(15) . . ?
C2 C1 C10 128.61(19) . . ?
C42 S2* C40 97.8(7) . . ?
F6 C31 C30 119.7(2) . . ?
F6 C31 C32 117.9(2) . . ?
C32 C31 C30 122.5(2) . . ?
C31 C30 C35 116.34(19) . . ?
C31 C30 C3 123.30(19) . . ?
C35 C30 C3 120.33(18) . . ?
C40 C4 Sn1 125.03(15) . . ?
C3 C4 Sn1 107.61(15) . . ?
C3 C4 C40 127.4(2) . . ?
C1 C10 S1 125.73(16) . . ?
C11 C10 S1 108.74(17) . . ?
C11 C10 C1 125.5(2) . . ?
F10 C35 C30 119.86(18) . . ?
F10 C35 C34 117.69(18) . . ?
C34 C35 C30 122.4(2) . . ?
C21 C20 C2 122.8(2) . . ?
C21 C20 C25 116.56(18) . . ?
C25 C20 C2 120.6(2) . . ?
C10 C11 H11 122.8 . . ?
C10 C11 C12 114.5(2) . . ?
C12 C11 H11 122.8 . . ?
C4 C40 S2 125.07(16) . . ?
C4 C40 S2* 122.2(5) . . ?
C41 C40 S2 109.7(3) . . ?
C41 C40 C4 125.2(3) . . ?
C41* C40 S2* 109.4(14) . . ?
C41* C40 C4 128.3(13) . . ?
F8 C33 C32 120.1(2) . . ?
F8 C33 C34 120.0(2) . . ?
C34 C33 C32 119.9(2) . . ?
F7 C32 C31 120.6(2) . . ?
F7 C32 C33 119.8(2) . . ?
C31 C32 C33 119.6(2) . . ?
F3 C23 C22 120.06(19) . . ?
F3 C23 C24 119.49(19) . . ?
C22 C23 C24 120.44(19) . . ?
F2 C22 C23 119.8(2) . . ?
F2 C22 C21 120.6(2) . . ?
C23 C22 C21 119.6(2) . . ?
C1 C2 C20 122.5(2) . . ?
C1 C2 C3 121.21(17) . . ?
C3 C2 C20 116.22(18) . . ?
S2 C43 H43 123.6 . . ?
C42 C43 S2 112.9(2) . . ?
C42 C43 H43 123.6 . . ?
C42 C43 H43A 130.8 . . ?
C42 C43 C41* 98.4(9) . . ?
C41* C43 H43A 130.8 . . ?
F1 C21 C20 119.79(19) . . ?
F1 C21 C22 118.15(19) . . ?
C22 C21 C20 122.1(2) . . ?
F4 C24 C23 120.67(19) . . ?
F4 C24 C25 120.3(2) . . ?
C23 C24 C25 118.99(19) . . ?
C4 C3 C30 122.71(19) . . ?
C4 C3 C2 120.33(18) . . ?
C2 C3 C30 116.85(17) . . ?
C11 C12 H12 123.8 . . ?
C13 C12 C11 112.3(2) . . ?
C13 C12 H12 123.8 . . ?
Sn1 C5 H5A 109.5 . . ?
Sn1 C5 H5B 109.5 . . ?
Sn1 C5 H5C 109.5 . . ?
H5A C5 H5B 109.5 . . ?
H5A C5 H5C 109.5 . . ?
H5B C5 H5C 109.5 . . ?
F9 C34 C35 120.69(19) . . ?
F9 C34 C33 120.03(19) . . ?
C35 C34 C33 119.3(2) . . ?
Sn1 C6 H6A 109.5 . . ?
Sn1 C6 H6B 109.5 . . ?
Sn1 C6 H6C 109.5 . . ?
H6A C6 H6B 109.5 . . ?
H6A C6 H6C 109.5 . . ?
H6B C6 H6C 109.5 . . ?
F5 C25 C20 119.09(18) . . ?
F5 C25 C24 118.55(19) . . ?
C24 C25 C20 122.36(19) . . ?
S1 C13 H13 124.0 . . ?
C12 C13 S1 111.9(2) . . ?
C12 C13 H13 124.0 . . ?
S2* C42 H42A 118.3 . . ?
C43 C42 S2* 123.3(5) . . ?
C43 C42 H42A 118.3 . . ?
C43 C42 H42 123.6 . . ?
C43 C42 C41 112.7(3) . . ?
C41 C42 H42 123.6 . . ?
C40 C41 C42 111.5(4) . . ?
C40 C41 H41 124.2 . . ?
C42 C41 H41 124.2 . . ?
C40 C41* C43 110.6(19) . . ?
C40 C41* H41* 124.7 . . ?
C43 C41* H41* 124.7 . . ?

loop_
_geom_bond_atom_site_label_1
_geom_bond_atom_site_label_2
_geom_bond_distance
_geom_bond_site_symmetry_2
_geom_bond_publ_flag
Sn1 C1 2.155(2) . ?
Sn1 C4 2.147(2) . ?
Sn1 C5 2.140(2) . ?
Sn1 C6 2.125(2) . ?
S2 C40 1.725(2) . ?
S2 C43 1.685(3) . ?
S1 C10 1.747(2) . ?
S1 C13 1.709(3) . ?
F6 C31 1.340(2) . ?
F3 C23 1.342(2) . ?
F5 C25 1.338(2) . ?
F10 C35 1.338(2) . ?
F4 C24 1.336(2) . ?
F7 C32 1.342(2) . ?
F9 C34 1.339(2) . ?
F1 C21 1.347(2) . ?
F2 C22 1.338(3) . ?
F8 C33 1.339(2) . ?
C1 C10 1.442(3) . ?
C1 C2 1.357(3) . ?
S2* C40 1.674(13) . ?
S2* C42 1.444(15) . ?
C31 C30 1.383(3) . ?
C31 C32 1.380(3) . ?
C30 C35 1.395(3) . ?
C30 C3 1.492(3) . ?
C4 C40 1.448(3) . ?
C4 C3 1.360(3) . ?
C10 C11 1.374(3) . ?
C35 C34 1.381(3) . ?
C20 C2 1.502(2) . ?
C20 C21 1.387(3) . ?
C20 C25 1.388(3) . ?
C11 H11 0.9500 . ?
C11 C12 1.411(4) . ?
C40 C41 1.417(6) . ?
C40 C41* 1.31(3) . ?
C33 C32 1.381(3) . ?
C33 C34 1.381(3) . ?
C23 C22 1.372(3) . ?
C23 C24 1.376(3) . ?
C22 C21 1.380(3) . ?
C2 C3 1.484(3) . ?
C43 H43 0.9500 . ?
C43 H43A 0.9500 . ?
C43 C42 1.357(4) . ?
C43 C41* 1.69(3) . ?
C24 C25 1.383(3) . ?
C12 H12 0.9500 . ?
C12 C13 1.356(3) . ?
C5 H5A 0.9800 . ?
C5 H5B 0.9800 . ?
C5 H5C 0.9800 . ?
C6 H6A 0.9800 . ?
C6 H6B 0.9800 . ?
C6 H6C 0.9800 . ?
C13 H13 0.9500 . ?
C42 H42A 0.9500 . ?
C42 H42 0.9500 . ?
C42 C41 1.430(6) . ?
C41 H41 0.9500 . ?
C41* H41* 0.9500 . ?

loop_
_geom_torsion_atom_site_label_1
_geom_torsion_atom_site_label_2
_geom_torsion_atom_site_label_3
_geom_torsion_atom_site_label_4
_geom_torsion
_geom_torsion_site_symmetry_1
_geom_torsion_site_symmetry_2
_geom_torsion_site_symmetry_3
_geom_torsion_site_symmetry_4
_geom_torsion_publ_flag
Sn1 C1 C10 S1 -175.15(11) . . . . ?
Sn1 C1 C10 C11 1.4(3) . . . . ?
Sn1 C1 C2 C20 177.2(2) . . . . ?
Sn1 C1 C2 C3 0.2(3) . . . . ?
Sn1 C4 C40 S2 -158.21(12) . . . . ?
Sn1 C4 C40 S2* 25.3(6) . . . . ?
Sn1 C4 C40 C41 20.2(4) . . . . ?
Sn1 C4 C40 C41* -150.9(17) . . . . ?
Sn1 C4 C3 C30 -174.52(16) . . . . ?
Sn1 C4 C3 C2 1.5(3) . . . . ?
S2 C40 C41 C42 -1.4(4) . . . . ?
S2 C43 C42 C41 -2.2(4) . . . . ?
S1 C10 C11 C12 0.8(3) . . . . ?
F6 C31 C30 C35 177.8(2) . . . . ?
F6 C31 C30 C3 -0.4(4) . . . . ?
F6 C31 C32 F7 0.2(4) . . . . ?
F6 C31 C32 C33 -179.2(2) . . . . ?
F3 C23 C22 F2 0.0(3) . . . . ?
F3 C23 C22 C21 179.6(2) . . . . ?
F3 C23 C24 F4 1.3(3) . . . . ?
F3 C23 C24 C25 -179.4(2) . . . . ?
F10 C35 C34 F9 0.8(3) . . . . ?
F10 C35 C34 C33 -179.98(19) . . . . ?
F4 C24 C25 F5 -1.4(3) . . . . ?
F4 C24 C25 C20 178.4(2) . . . . ?
F2 C22 C21 F1 0.4(3) . . . . ?
F2 C22 C21 C20 -179.9(2) . . . . ?
F8 C33 C32 F7 0.3(3) . . . . ?
F8 C33 C32 C31 179.7(2) . . . . ?
F8 C33 C34 F9 -0.4(3) . . . . ?
F8 C33 C34 C35 -179.6(2) . . . . ?
C1 C10 C11 C12 -176.3(2) . . . . ?
C1 C2 C3 C30 175.0(2) . . . . ?
C1 C2 C3 C4 -1.3(4) . . . . ?
S2* C40 C41* C43 4(2) . . . . ?
C31 C30 C35 F10 -178.72(19) . . . . ?
C31 C30 C35 C34 1.4(3) . . . . ?
C31 C30 C3 C4 -110.0(3) . . . . ?
C31 C30 C3 C2 73.8(3) . . . . ?
C30 C31 C32 F7 179.4(2) . . . . ?
C30 C31 C32 C33 0.0(4) . . . . ?
C30 C35 C34 F9 -179.3(2) . . . . ?
C30 C35 C34 C33 -0.1(3) . . . . ?
C4 C40 C41 C42 180.0(3) . . . . ?
C4 C40 C41* C43 -178.9(6) . . . . ?
C10 S1 C13 C12 0.9(2) . . . . ?
C10 C1 C2 C20 2.7(4) . . . . ?
C10 C1 C2 C3 -174.4(2) . . . . ?
C10 C11 C12 C13 -0.1(3) . . . . ?
C35 C30 C3 C4 71.8(3) . . . . ?
C35 C30 C3 C2 -104.3(2) . . . . ?
C20 C2 C3 C30 -2.2(3) . . . . ?
C20 C2 C3 C4 -178.5(2) . . . . ?
C11 C12 C13 S1 -0.6(3) . . . . ?
C40 S2 C43 C42 1.2(2) . . . . ?
C40 S2* C42 C43 -5.8(10) . . . . ?
C40 C4 C3 C30 4.9(4) . . . . ?
C40 C4 C3 C2 -179.0(2) . . . . ?
C32 C31 C30 C35 -1.3(3) . . . . ?
C32 C31 C30 C3 -179.6(2) . . . . ?
C32 C33 C34 F9 178.0(2) . . . . ?
C32 C33 C34 C35 -1.3(3) . . . . ?
C23 C22 C21 F1 -179.2(2) . . . . ?
C23 C22 C21 C20 0.6(4) . . . . ?
C23 C24 C25 F5 179.35(19) . . . . ?
C23 C24 C25 C20 -0.9(3) . . . . ?
C22 C23 C24 F4 -178.2(2) . . . . ?
C22 C23 C24 C25 1.1(3) . . . . ?
C2 C1 C10 S1 -1.5(4) . . . . ?
C2 C1 C10 C11 175.1(3) . . . . ?
C2 C20 C21 F1 -1.3(3) . . . . ?
C2 C20 C21 C22 179.0(2) . . . . ?
C2 C20 C25 F5 0.9(3) . . . . ?
C2 C20 C25 C24 -178.9(2) . . . . ?
C43 S2 C40 C4 178.8(2) . . . . ?
C43 S2 C40 C41 0.2(3) . . . . ?
C43 C42 C41 C40 2.4(5) . . . . ?
C21 C20 C2 C1 80.4(3) . . . . ?
C21 C20 C2 C3 -102.4(3) . . . . ?
C21 C20 C25 F5 -179.71(18) . . . . ?
C21 C20 C25 C24 0.5(3) . . . . ?
C24 C23 C22 F2 179.5(2) . . . . ?
C24 C23 C22 C21 -0.9(4) . . . . ?
C3 C30 C35 F10 -0.4(3) . . . . ?
C3 C30 C35 C34 179.6(2) . . . . ?
C3 C4 C40 S2 22.5(3) . . . . ?
C3 C4 C40 S2* -154.1(6) . . . . ?
C3 C4 C40 C41 -159.2(3) . . . . ?
C3 C4 C40 C41* 29.7(17) . . . . ?
C34 C33 C32 F7 -178.0(2) . . . . ?
C34 C33 C32 C31 1.3(3) . . . . ?
C25 C20 C2 C1 -100.3(3) . . . . ?
C25 C20 C2 C3 76.9(3) . . . . ?
C25 C20 C21 F1 179.40(19) . . . . ?
C25 C20 C21 C22 -0.3(3) . . . . ?
C13 S1 C10 C1 176.1(2) . . . . ?
C13 S1 C10 C11 -0.92(19) . . . . ?
C42 S2* C40 C4 -177.1(4) . . . . ?
C42 S2* C40 C41* -0.2(17) . . . . ?
C42 C43 C41* C40 -7(2) . . . . ?
C41* C43 C42 S2* 8.0(13) . . . . ?
